data_1504344
loop_
_publ_author_name
'Magedov, Igor V.'
'Manpadi, Madhuri'
'Ogasawara, Marcia A.'
'Dhawan, Adriana S.'
'Rogelj, Snezna'
'Van Slambrouck, Severine'
'Steelant, Wim F. A.'
'Evdokimov, Nikolai M.'
'Uglinskii, Pavel Y.'
'Elias, Eerik M.'
'Knee, Erica J.'
'Tongwa, Paul'
'Antipin, Mikhail Yu'
'Kornienko, Alexander'

_publ_section_title
;
 Structural simplification of bioactive natural products with
 multicomponent synthesis. 2. antiproliferative and antitubulin activities
 of pyrano[3,2-c]pyridones and pyrano[3,2-c]quinolones.
;
_journal_issue 8
_journal_name_full 'Journal of medicinal chemistry'
_journal_page_first 2561
_journal_page_last 2570
_journal_paper_doi 10.1021/jm701499n
_journal_volume 51
_journal_year 2008
_chemical_formula_moiety 'C17 H13 Cl2 N3 O2, C2 H6 O'
_chemical_formula_sum 'C19 H19 Cl2 N3 O3'
_chemical_formula_weight 408.27
_chemical_name_systematic
; 
 ? 
;
_space_group_IT_number 2
_symmetry_cell_setting triclinic
_symmetry_space_group_name_Hall '-P 1'
_symmetry_space_group_name_H-M 'P -1'
_atom_sites_solution_hydrogens mixed
_atom_sites_solution_primary direct
_atom_sites_solution_secondary difmap
_audit_creation_method SHELXL-97
_cell_angle_alpha 71.757(8)
_cell_angle_beta 74.660(9)
_cell_angle_gamma 80.836(9)
_cell_formula_units_Z 2
_cell_length_a 9.120(6)
_cell_length_b 10.251(6)
_cell_length_c 11.299(7)
_cell_measurement_reflns_used 1677
_cell_measurement_temperature 100(2)
_cell_measurement_theta_max 24.89
_cell_measurement_theta_min 2.33
_cell_volume 964.1(10)
_computing_cell_refinement 'SAINT+ v. 6.2 (Bruker, 2001)'
_computing_data_collection 'APEX2  (Bruker, 2005)'
_computing_data_reduction 'SAINT+ v. 6.2 (Bruker, 2001)'
_computing_molecular_graphics 'SHELXTL v. 6.12 (Sheldrick, 2001)'
_computing_publication_material 'SHELXTL v. 6.12 (Sheldrick, 2001)'
_computing_structure_refinement 'SHELXL-97 (Sheldrick, 1997)'
_computing_structure_solution 'SHELXS-97 (Sheldrick, 1990)'
_diffrn_ambient_temperature 100(2)
_diffrn_measured_fraction_theta_full 0.982
_diffrn_measured_fraction_theta_max 0.982
_diffrn_measurement_device_type 'Bruker SMART APEX II CCD area detector'
_diffrn_measurement_method 'phi and omega scans'
_diffrn_radiation_monochromator graphite
_diffrn_radiation_source 'fine-focus sealed tube'
_diffrn_radiation_type MoK\a
_diffrn_radiation_wavelength 0.71073
_diffrn_reflns_av_R_equivalents 0.0939
_diffrn_reflns_av_sigmaI/netI 0.1265
_diffrn_reflns_limit_h_max 11
_diffrn_reflns_limit_h_min -11
_diffrn_reflns_limit_k_max 13
_diffrn_reflns_limit_k_min -13
_diffrn_reflns_limit_l_max 14
_diffrn_reflns_limit_l_min -14
_diffrn_reflns_number 12392
_diffrn_reflns_theta_full 27.87
_diffrn_reflns_theta_max 27.87
_diffrn_reflns_theta_min 2.10
_exptl_absorpt_coefficient_mu 0.362
_exptl_absorpt_correction_T_max 0.9312
_exptl_absorpt_correction_T_min 0.8993
_exptl_absorpt_correction_type multi-scan
_exptl_absorpt_process_details 'SADABS (Sheldrick, 2003)'
_exptl_crystal_colour 'light brown'
_exptl_crystal_density_diffrn 1.406
_exptl_crystal_density_meas ?
_exptl_crystal_density_method 'not measured'
_exptl_crystal_description needle
_exptl_crystal_F_000 424
_exptl_crystal_size_max 0.30
_exptl_crystal_size_mid 0.30
_exptl_crystal_size_min 0.20
_refine_diff_density_max 0.274
_refine_diff_density_min -0.284
_refine_diff_density_rms 0.067
_refine_ls_extinction_method none
_refine_ls_goodness_of_fit_ref 1.006
_refine_ls_hydrogen_treatment constr
_refine_ls_matrix_type full
_refine_ls_number_parameters 247
_refine_ls_number_reflns 4524
_refine_ls_number_restraints 0
_refine_ls_restrained_S_all 1.006
_refine_ls_R_factor_all 0.1419
_refine_ls_R_factor_gt 0.0549
_refine_ls_shift/su_max 0.000
_refine_ls_shift/su_mean 0.000
_refine_ls_structure_factor_coef Fsqd
_refine_ls_weighting_details 'calc w=1/[\s^2^(Fo^2^)+(0.0250P)^2^+0.0000P] where P=(Fo^2^+2Fc^2^)/3'
_refine_ls_weighting_scheme calc
_refine_ls_wR_factor_gt 0.0932
_refine_ls_wR_factor_ref 0.1139
_reflns_number_gt 2219
_reflns_number_total 4524
_reflns_threshold_expression >2sigma(I)
_cod_data_source_file jm701499n-file004.cif
_cod_data_source_block paul6a
_cod_depositor_comments
;
The following automatic conversions were performed:

'_symmetry_cell_setting' value 'Triclinic' changed to 'triclinic'
according to /home/saulius/struct/CIF-dictionaries/cif_core.dic
dictionary named 'cif_core.dic' version 2.4.1 from 2010-06-29.

Automatic conversion script
Id: cif_fix_values 1715 2011-07-08 13:25:40Z adriana 

The following automatic conversions were performed:

'_exptl_crystal_density_meas' value 'not measured' was changed to '?'
- the value is perceived as not measured.

Automatic conversion script
Id: cif_fix_values 3008 2015-01-20 13:52:24Z robertas 
;
_cod_database_code 1504344

loop_
_symmetry_equiv_pos_as_xyz
'x, y, z'
'-x, -y, -z'

loop_
_atom_site_label
_atom_site_type_symbol
_atom_site_fract_x
_atom_site_fract_y
_atom_site_fract_z
_atom_site_U_iso_or_equiv
_atom_site_adp_type
_atom_site_occupancy
_atom_site_symmetry_multiplicity
_atom_site_calc_flag
_atom_site_refinement_flags
Cl1 Cl 0.22676(10) 0.92480(9) 0.50976(8) 0.0474(3) Uani 1 1 d .
Cl2 Cl 0.42008(10) 0.72070(9) 0.35546(9) 0.0468(3) Uani 1 1 d .
O1 O -0.1243(2) 1.0785(2) 0.1136(2) 0.0319(5) Uani 1 1 d .
O2 O -0.0302(2) 1.4890(2) 0.18543(19) 0.0267(5) Uani 1 1 d .
O3 O -0.0283(3) 1.7973(2) 0.2054(2) 0.0497(7) Uani 1 1 d .
H3A H -0.0529 1.8810 0.1552 0.060 Uiso 1 1 d R
N1 N -0.3184(3) 1.2034(2) 0.2189(2) 0.0248(6) Uani 1 1 d .
N2 N 0.1890(3) 1.5852(2) 0.1299(2) 0.0287(6) Uani 1 1 d .
H2A H 0.2833 1.5980 0.0938 0.034 Uiso 1 1 d R
H2B H 0.1342 1.6460 0.1643 0.034 Uiso 1 1 d R
N3 N 0.4754(3) 1.3630(2) -0.0251(2) 0.0317(6) Uani 1 1 d .
C1 C 0.3251(3) 0.8719(3) 0.2785(3) 0.0296(7) Uani 1 1 d .
C2 C 0.2413(3) 0.9611(3) 0.3471(3) 0.0265(7) Uani 1 1 d .
C3 C 0.3357(3) 0.9044(3) 0.1490(3) 0.0328(8) Uani 1 1 d .
H3 H 0.3939 0.8440 0.1017 0.039 Uiso 1 1 calc R
C4 C 0.1672(3) 1.0831(3) 0.2839(3) 0.0238(7) Uani 1 1 d .
H4 H 0.1092 1.1438 0.3310 0.029 Uiso 1 1 calc R
C5 C 0.2609(3) 1.0256(3) 0.0873(3) 0.0288(7) Uani 1 1 d .
H5 H 0.2675 1.0464 -0.0018 0.035 Uiso 1 1 calc R
C6 C 0.1773(3) 1.1166(3) 0.1532(3) 0.0220(7) Uani 1 1 d .
C7 C 0.1029(3) 1.2527(3) 0.0842(3) 0.0233(7) Uani 1 1 d .
H7 H 0.1091 1.2518 -0.0052 0.028 Uiso 1 1 calc R
C8 C -0.0621(3) 1.2784(3) 0.1472(3) 0.0233(7) Uani 1 1 d .
C9 C -0.1660(3) 1.1804(3) 0.1565(3) 0.0232(7) Uani 1 1 d .
C10 C -0.4216(3) 1.0994(3) 0.2352(3) 0.0316(8) Uani 1 1 d .
H10A H -0.3630 1.0225 0.2052 0.047 Uiso 1 1 calc R
H10B H -0.4990 1.1409 0.1854 0.047 Uiso 1 1 calc R
H10C H -0.4717 1.0654 0.3260 0.047 Uiso 1 1 calc R
C11 C -0.3730(3) 1.3163(3) 0.2630(3) 0.0264(7) Uani 1 1 d .
C12 C -0.5385(3) 1.3324(3) 0.3246(3) 0.0348(8) Uani 1 1 d .
H12A H -0.5644 1.2531 0.3998 0.052 Uiso 1 1 calc R
H12B H -0.5994 1.3373 0.2634 0.052 Uiso 1 1 calc R
H12C H -0.5605 1.4172 0.3510 0.052 Uiso 1 1 calc R
C13 C -0.2746(3) 1.4105(3) 0.2492(3) 0.0254(7) Uani 1 1 d .
H13 H -0.3106 1.4901 0.2778 0.031 Uiso 1 1 calc R
C14 C -0.1189(3) 1.3880(3) 0.1920(3) 0.0213(7) Uani 1 1 d .
C15 C 0.1225(3) 1.4786(3) 0.1280(3) 0.0245(7) Uani 1 1 d .
C16 C 0.1880(3) 1.3730(3) 0.0777(3) 0.0220(7) Uani 1 1 d .
C17 C 0.3459(3) 1.3695(3) 0.0209(3) 0.0240(7) Uani 1 1 d .
C18 C -0.1171(5) 1.7785(5) 0.3305(4) 0.0792(15) Uani 1 1 d .
H18A H -0.2179 1.7516 0.3338 0.095 Uiso 1 1 calc R
H18B H -0.1342 1.8680 0.3502 0.095 Uiso 1 1 calc R
C19 C -0.0551(5) 1.6792(5) 0.4272(4) 0.0888(17) Uani 1 1 d .
H19A H 0.0259 1.7177 0.4446 0.133 Uiso 1 1 calc R
H19B H -0.0128 1.5972 0.3986 0.133 Uiso 1 1 calc R
H19C H -0.1355 1.6537 0.5054 0.133 Uiso 1 1 calc R

loop_
_atom_site_aniso_label
_atom_site_aniso_U_11
_atom_site_aniso_U_22
_atom_site_aniso_U_33
_atom_site_aniso_U_23
_atom_site_aniso_U_13
_atom_site_aniso_U_12
Cl1 0.0504(6) 0.0488(6) 0.0309(5) -0.0031(4) -0.0101(4) 0.0153(4)
Cl2 0.0454(6) 0.0284(5) 0.0633(6) -0.0100(4) -0.0213(5) 0.0154(4)
O1 0.0275(12) 0.0255(12) 0.0484(14) -0.0169(11) -0.0123(10) 0.0004(10)
O2 0.0163(11) 0.0256(12) 0.0377(12) -0.0115(10) -0.0023(9) -0.0014(9)
O3 0.0584(16) 0.0296(14) 0.0477(15) -0.0088(11) -0.0005(13) 0.0101(12)
N1 0.0202(13) 0.0251(14) 0.0306(15) -0.0071(12) -0.0087(11) -0.0025(11)
N2 0.0179(13) 0.0282(15) 0.0413(16) -0.0173(13) -0.0012(11) -0.0003(11)
N3 0.0210(15) 0.0227(15) 0.0471(17) -0.0134(13) 0.0009(13) 0.0025(11)
C1 0.0195(16) 0.0206(16) 0.047(2) -0.0066(15) -0.0098(14) 0.0010(13)
C2 0.0234(16) 0.0250(17) 0.0286(17) -0.0076(14) -0.0026(13) -0.0006(14)
C3 0.0245(17) 0.0302(19) 0.050(2) -0.0238(17) -0.0095(15) 0.0063(14)
C4 0.0204(16) 0.0228(16) 0.0248(17) -0.0083(13) 0.0003(13) 0.0020(13)
C5 0.0277(17) 0.0299(18) 0.0293(18) -0.0123(14) -0.0072(14) 0.0049(14)
C6 0.0179(15) 0.0168(15) 0.0306(18) -0.0061(13) -0.0042(13) -0.0029(12)
C7 0.0208(16) 0.0223(16) 0.0249(16) -0.0052(13) -0.0042(13) -0.0015(13)
C8 0.0212(16) 0.0206(16) 0.0283(17) -0.0047(13) -0.0094(13) -0.0009(13)
C9 0.0162(15) 0.0228(16) 0.0305(17) -0.0073(14) -0.0073(13) 0.0013(13)
C10 0.0189(17) 0.0321(19) 0.045(2) -0.0131(16) -0.0051(14) -0.0052(14)
C11 0.0203(17) 0.0287(18) 0.0298(18) -0.0097(14) -0.0056(13) 0.0015(14)
C12 0.0213(17) 0.0343(19) 0.048(2) -0.0134(16) -0.0052(15) -0.0012(14)
C13 0.0229(16) 0.0216(16) 0.0307(18) -0.0080(13) -0.0060(13) 0.0023(13)
C14 0.0199(16) 0.0175(16) 0.0252(16) -0.0027(13) -0.0071(13) -0.0019(13)
C15 0.0197(16) 0.0261(17) 0.0249(16) -0.0044(13) -0.0038(13) -0.0016(13)
C16 0.0174(15) 0.0175(15) 0.0292(17) -0.0048(13) -0.0064(13) 0.0018(12)
C17 0.0275(18) 0.0163(15) 0.0289(17) -0.0090(13) -0.0064(14) 0.0009(13)
C18 0.052(3) 0.104(4) 0.060(3) -0.027(3) 0.005(2) 0.033(3)
C19 0.063(3) 0.113(4) 0.055(3) 0.002(3) 0.000(2) 0.016(3)

loop_
_atom_type_symbol
_atom_type_description
_atom_type_scat_dispersion_real
_atom_type_scat_dispersion_imag
_atom_type_scat_source
C C 0.0033 0.0016 'International Tables Vol C Tables 4.2.6.8 and 6.1.1.4'
H H 0.0000 0.0000 'International Tables Vol C Tables 4.2.6.8 and 6.1.1.4'
N N 0.0061 0.0033 'International Tables Vol C Tables 4.2.6.8 and 6.1.1.4'
O O 0.0106 0.0060 'International Tables Vol C Tables 4.2.6.8 and 6.1.1.4'
Cl Cl 0.1484 0.1585 'International Tables Vol C Tables 4.2.6.8 and 6.1.1.4'

loop_
_geom_angle_atom_site_label_1
_geom_angle_atom_site_label_2
_geom_angle_atom_site_label_3
_geom_angle
C15 O2 C14 118.4(2)
C18 O3 H3A 110.3
C11 N1 C9 123.4(3)
C11 N1 C10 120.0(2)
C9 N1 C10 116.6(2)
C15 N2 H2A 122.6
C15 N2 H2B 118.8
H2A N2 H2B 118.5
C3 C1 C2 119.9(3)
C3 C1 Cl2 119.9(2)
C2 C1 Cl2 120.2(3)
C1 C2 C4 119.7(3)
C1 C2 Cl1 121.3(2)
C4 C2 Cl1 119.0(2)
C1 C3 C5 119.9(3)
C1 C3 H3 120.0
C5 C3 H3 120.0
C6 C4 C2 120.7(3)
C6 C4 H4 119.6
C2 C4 H4 119.6
C6 C5 C3 121.4(3)
C6 C5 H5 119.3
C3 C5 H5 119.3
C5 C6 C4 118.4(3)
C5 C6 C7 121.2(3)
C4 C6 C7 120.4(2)
C8 C7 C6 113.2(2)
C8 C7 C16 108.1(2)
C6 C7 C16 110.4(2)
C8 C7 H7 108.4
C6 C7 H7 108.4
C16 C7 H7 108.4
C14 C8 C9 118.6(3)
C14 C8 C7 124.1(3)
C9 C8 C7 117.3(3)
O1 C9 N1 120.4(3)
O1 C9 C8 123.0(3)
N1 C9 C8 116.6(3)
N1 C10 H10A 109.5
N1 C10 H10B 109.5
H10A C10 H10B 109.5
N1 C10 H10C 109.5
H10A C10 H10C 109.5
H10B C10 H10C 109.5
C13 C11 N1 119.1(3)
C13 C11 C12 122.1(3)
N1 C11 C12 118.8(3)
C11 C12 H12A 109.5
C11 C12 H12B 109.5
H12A C12 H12B 109.5
C11 C12 H12C 109.5
H12A C12 H12C 109.5
H12B C12 H12C 109.5
C11 C13 C14 119.2(3)
C11 C13 H13 120.4
C14 C13 H13 120.4
C8 C14 O2 123.2(3)
C8 C14 C13 122.9(3)
O2 C14 C13 113.9(2)
N2 C15 C16 128.0(3)
N2 C15 O2 110.0(2)
C16 C15 O2 122.1(3)
C15 C16 C17 118.6(3)
C15 C16 C7 124.1(3)
C17 C16 C7 117.3(2)
N3 C17 C16 178.3(3)
O3 C18 C19 115.7(3)
O3 C18 H18A 108.4
C19 C18 H18A 108.4
O3 C18 H18B 108.4
C19 C18 H18B 108.4
H18A C18 H18B 107.4
C18 C19 H19A 109.5
C18 C19 H19B 109.5
H19A C19 H19B 109.5
C18 C19 H19C 109.5
H19A C19 H19C 109.5
H19B C19 H19C 109.5

loop_
_geom_bond_atom_site_label_1
_geom_bond_atom_site_label_2
_geom_bond_distance
Cl1 C2 1.730(3)
Cl2 C1 1.742(3)
O1 C9 1.251(3)
O2 C15 1.375(3)
O2 C14 1.385(3)
O3 C18 1.402(4)
O3 H3A 0.8999
N1 C11 1.372(4)
N1 C9 1.402(4)
N1 C10 1.471(4)
N2 C15 1.339(4)
N2 H2A 0.8600
N2 H2B 0.8601
N3 C17 1.158(3)
C1 C3 1.376(4)
C1 C2 1.388(4)
C2 C4 1.399(4)
C3 C5 1.390(4)
C3 H3 0.9500
C4 C6 1.389(4)
C4 H4 0.9500
C5 C6 1.383(4)
C5 H5 0.9500
C6 C7 1.521(4)
C7 C8 1.505(4)
C7 C16 1.531(4)
C7 H7 1.0000
C8 C14 1.348(4)
C8 C9 1.450(4)
C10 H10A 0.9800
C10 H10B 0.9800
C10 H10C 0.9800
C11 C13 1.368(4)
C11 C12 1.492(4)
C12 H12A 0.9800
C12 H12B 0.9800
C12 H12C 0.9800
C13 C14 1.411(4)
C13 H13 0.9500
C15 C16 1.361(4)
C16 C17 1.413(4)
C18 C19 1.413(5)
C18 H18A 0.9900
C18 H18B 0.9900
C19 H19A 0.9800
C19 H19B 0.9800
C19 H19C 0.9800

loop_
_geom_torsion_atom_site_label_1
_geom_torsion_atom_site_label_2
_geom_torsion_atom_site_label_3
_geom_torsion_atom_site_label_4
_geom_torsion
C3 C1 C2 C4 0.5(4)
Cl2 C1 C2 C4 179.1(2)
C3 C1 C2 Cl1 -179.4(2)
Cl2 C1 C2 Cl1 -0.7(4)
C2 C1 C3 C5 -0.8(5)
Cl2 C1 C3 C5 -179.4(2)
C1 C2 C4 C6 -0.5(4)
Cl1 C2 C4 C6 179.4(2)
C1 C3 C5 C6 1.1(5)
C3 C5 C6 C4 -1.1(4)
C3 C5 C6 C7 176.6(3)
C2 C4 C6 C5 0.8(4)
C2 C4 C6 C7 -177.0(3)
C5 C6 C7 C8 130.9(3)
C4 C6 C7 C8 -51.4(4)
C5 C6 C7 C16 -107.8(3)
C4 C6 C7 C16 69.9(3)
C6 C7 C8 C14 120.8(3)
C16 C7 C8 C14 -1.8(4)
C6 C7 C8 C9 -61.0(3)
C16 C7 C8 C9 176.5(2)
C11 N1 C9 O1 -177.0(3)
C10 N1 C9 O1 2.6(4)
C11 N1 C9 C8 4.0(4)
C10 N1 C9 C8 -176.4(2)
C14 C8 C9 O1 177.5(3)
C7 C8 C9 O1 -0.8(4)
C14 C8 C9 N1 -3.5(4)
C7 C8 C9 N1 178.1(2)
C9 N1 C11 C13 -1.8(4)
C10 N1 C11 C13 178.7(3)
C9 N1 C11 C12 178.2(2)
C10 N1 C11 C12 -1.3(4)
N1 C11 C13 C14 -1.1(4)
C12 C11 C13 C14 178.9(3)
C9 C8 C14 O2 -178.7(2)
C7 C8 C14 O2 -0.5(4)
C9 C8 C14 C13 0.9(4)
C7 C8 C14 C13 179.2(2)
C15 O2 C14 C8 1.4(4)
C15 O2 C14 C13 -178.2(2)
C11 C13 C14 C8 1.5(4)
C11 C13 C14 O2 -178.9(2)
C14 O2 C15 N2 179.6(2)
C14 O2 C15 C16 0.2(4)
N2 C15 C16 C17 1.0(5)
O2 C15 C16 C17 -179.7(2)
N2 C15 C16 C7 177.9(3)
O2 C15 C16 C7 -2.8(4)
C8 C7 C16 C15 3.3(4)
C6 C7 C16 C15 -120.9(3)
C8 C7 C16 C17 -179.7(2)
C6 C7 C16 C17 56.0(3)
